data_7118581
loop_
_publ_author_name
'd'Agostino, Simone'
'Spinelli, Floriana'
'Boanini, Elisa'
'Braga, Dario'
'Grepioni, Fabrizia'

_publ_section_title
;
 Single crystal to single crystal [2+2] photoreactions in chloride and
 sulphate salts of 4-amino-cinnamic acid via solid-solution formation: a
 structural and kinetic study.
;
_journal_issue 9
_journal_name_full 'Chemical communications (Cambridge, England)'
_journal_page_first 1899
_journal_page_last 1902
_journal_paper_doi 10.1039/c5cc09412g
_journal_volume 52
_journal_year 2016
_chemical_formula_sum 'C9 H10 B F4 N O2'
_chemical_formula_weight 250.99
_chemical_name_systematic
;
 ?
;
_space_group_IT_number 2
_symmetry_cell_setting triclinic
_symmetry_space_group_name_Hall '-P 1'
_symmetry_space_group_name_H-M 'P -1'
_atom_sites_solution_hydrogens geom
_atom_sites_solution_primary direct
_atom_sites_solution_secondary difmap
_audit_creation_method SHELXL-97
_audit_update_record
;
2015-11-12 deposited with the CCDC.
2015-12-08 downloaded from the CCDC.
;
_cell_angle_alpha 115.130(16)
_cell_angle_beta 100.802(13)
_cell_angle_gamma 101.825(14)
_cell_formula_units_Z 2
_cell_length_a 7.2802(11)
_cell_length_b 9.0670(15)
_cell_length_c 9.7329(16)
_cell_measurement_reflns_used 990
_cell_measurement_temperature 298
_cell_measurement_theta_max 26.5450
_cell_measurement_theta_min 3.0160
_cell_volume 541.32(19)
_computing_cell_refinement
;
CrysAlisPro, Agilent Technologies,
Version 1.171.37.33 (release 27-03-2014 CrysAlis171 .NET)
(compiled Mar 27 2014,17:12:48)
;
_computing_data_collection
;
CrysAlisPro, Agilent Technologies,
Version 1.171.37.33 (release 27-03-2014 CrysAlis171 .NET)
(compiled Mar 27 2014,17:12:48)
;
_computing_data_reduction
;
CrysAlisPro, Agilent Technologies,
Version 1.171.37.33 (release 27-03-2014 CrysAlis171 .NET)
(compiled Mar 27 2014,17:12:48)
;
_computing_structure_refinement 'SHELXL-97 (Sheldrick, 2008)'
_computing_structure_solution 'SHELXS-97 (Sheldrick, 2005)'
_diffrn_ambient_temperature 298
_diffrn_detector 'CCD plate'
_diffrn_detector_area_resol_mean 16.1340
_diffrn_detector_type Sapphire3
_diffrn_measured_fraction_theta_full 0.996
_diffrn_measured_fraction_theta_max 0.839
_diffrn_measurement_details
;
  1 omega  -33.00   52.00   1.0000   60.0000
omega____ theta____ kappa____ phi______ frames
    -      -16.3596   57.0000  -60.0000 85

  2 omega   -5.00   23.00   1.0000   60.0000
omega____ theta____ kappa____ phi______ frames
    -      -16.3596  -99.0000 -180.0000 28

  3 omega  -20.00   11.00   1.0000   60.0000
omega____ theta____ kappa____ phi______ frames
    -      -16.3596  -99.0000  -30.0000 31

  4 omega  -34.00   48.00   1.0000   60.0000
omega____ theta____ kappa____ phi______ frames
    -      -16.3596   57.0000   60.0000 82

  5 omega   -6.00   21.00   1.0000   60.0000
omega____ theta____ kappa____ phi______ frames
    -      -16.3596  -99.0000   60.0000 27

  6 omega  -85.00  -59.00   1.0000   60.0000
omega____ theta____ kappa____ phi______ frames
    -      -16.3596 -179.0000 -150.0000 26

  7 omega  -85.00   -4.00   1.0000   60.0000
omega____ theta____ kappa____ phi______ frames
    -      -16.3596  -57.0000  150.0000 81

;
_diffrn_measurement_device 'four-circle diffractometer'
_diffrn_measurement_device_type 'Xcalibur, Sapphire3'
_diffrn_radiation_monochromator graphite
_diffrn_radiation_type 'Mo K\a'
_diffrn_radiation_wavelength 0.71073
_diffrn_reflns_av_R_equivalents 0.0685
_diffrn_reflns_av_sigmaI/netI 0.1206
_diffrn_reflns_limit_h_max 9
_diffrn_reflns_limit_h_min -9
_diffrn_reflns_limit_k_max 11
_diffrn_reflns_limit_k_min -11
_diffrn_reflns_limit_l_max 12
_diffrn_reflns_limit_l_min -10
_diffrn_reflns_number 4239
_diffrn_reflns_theta_full 25.00
_diffrn_reflns_theta_max 29.14
_diffrn_reflns_theta_min 3.01
_exptl_absorpt_coefficient_mu 0.150
_exptl_absorpt_correction_T_max 1.00000
_exptl_absorpt_correction_T_min 0.04297
_exptl_absorpt_correction_type multi-scan
_exptl_absorpt_process_details
;
CrysAlisPro, Agilent Technologies,
Version 1.171.37.33 (release 27-03-2014 CrysAlis171 .NET)
(compiled Mar 27 2014,17:12:48)
Empirical absorption correction using spherical harmonics,
 implemented in SCALE3 ABSPACK scaling algorithm.
;
_exptl_crystal_colour yellow
_exptl_crystal_density_diffrn 1.540
_exptl_crystal_density_method 'not measured'
_exptl_crystal_description prism
_exptl_crystal_F_000 256
_exptl_crystal_size_max 0.08
_exptl_crystal_size_mid 0.05
_exptl_crystal_size_min 0.04
_refine_diff_density_max 0.374
_refine_diff_density_min -0.312
_refine_diff_density_rms 0.080
_refine_ls_extinction_method none
_refine_ls_goodness_of_fit_ref 1.021
_refine_ls_hydrogen_treatment mixed
_refine_ls_matrix_type full
_refine_ls_number_parameters 170
_refine_ls_number_reflns 2441
_refine_ls_number_restraints 0
_refine_ls_restrained_S_all 1.021
_refine_ls_R_factor_all 0.1684
_refine_ls_R_factor_gt 0.0857
_refine_ls_shift/su_max 0.000
_refine_ls_shift/su_mean 0.000
_refine_ls_structure_factor_coef Fsqd
_refine_ls_weighting_details 'calc w=1/[\s^2^(Fo^2^)+(0.1062P)^2^+0.0000P] where P=(Fo^2^+2Fc^2^)/3'
_refine_ls_weighting_scheme calc
_refine_ls_wR_factor_gt 0.2020
_refine_ls_wR_factor_ref 0.2686
_reflns_number_gt 1092
_reflns_number_total 2441
_reflns_threshold_expression >2\s(I)
_cod_data_source_file c5cc09412g2.cif
_cod_data_source_block 1HBF4_2
_cod_original_cell_volume 541.32(15)
_cod_original_sg_symbol_H-M P-1
_cod_database_code 7118581

loop_
_symmetry_equiv_pos_as_xyz
'x, y, z'
'-x, -y, -z'

loop_
_atom_site_label
_atom_site_type_symbol
_atom_site_fract_x
_atom_site_fract_y
_atom_site_fract_z
_atom_site_U_iso_or_equiv
_atom_site_adp_type
_atom_site_occupancy
_atom_site_symmetry_multiplicity
_atom_site_calc_flag
_atom_site_refinement_flags
C1 C 0.2508(6) -0.2049(5) 1.3240(5) 0.0356(9) Uani 1 1 d .
C2 C 0.2520(6) -0.0399(5) 1.3593(5) 0.0398(10) Uani 1 1 d .
H2 H 0.2541 0.0376 1.4604 0.048 Uiso 1 1 calc R
C3 C 0.2500(7) 0.0077(5) 1.2429(5) 0.0453(11) Uani 1 1 d .
H3 H 0.2533 0.1192 1.2668 0.054 Uiso 1 1 calc R
C4 C 0.2432(6) -0.1059(5) 1.0913(5) 0.0397(10) Uani 1 1 d .
C5 C 0.2397(7) -0.2716(5) 1.0591(5) 0.0467(11) Uani 1 1 d .
H5 H 0.2344 -0.3504 0.9575 0.056 Uiso 1 1 calc R
C6 C 0.2441(7) -0.3212(5) 1.1754(5) 0.0451(11) Uani 1 1 d .
H6 H 0.2424 -0.4320 1.1529 0.054 Uiso 1 1 calc R
C7 C 0.2405(6) -0.0568(5) 0.9661(5) 0.0421(10) Uani 1 1 d .
H7 H 0.2219 -0.1440 0.8643 0.050 Uiso 1 1 calc R
C8 C 0.2617(7) 0.0976(5) 0.9828(5) 0.0458(11) Uani 1 1 d .
H8 H 0.2815 0.1881 1.0830 0.055 Uiso 1 1 calc R
C9 C 0.2552(6) 0.1319(5) 0.8478(5) 0.0419(10) Uani 1 1 d .
B1 B -0.2782(8) -0.4545(6) 1.4082(6) 0.0426(12) Uani 1 1 d .
F1 F -0.1562(5) -0.4037(4) 1.3311(4) 0.0783(10) Uani 1 1 d .
F2 F -0.3593(5) -0.6295(3) 1.3269(3) 0.0707(10) Uani 1 1 d .
F3 F -0.1714(5) -0.4010(3) 1.5622(3) 0.0747(10) Uani 1 1 d .
F4 F -0.4236(5) -0.3791(4) 1.4041(4) 0.0839(11) Uani 1 1 d .
N1 N 0.2544(6) -0.2575(5) 1.4477(5) 0.0450(10) Uani 1 1 d .
O1 O 0.2657(6) 0.2949(4) 0.8912(5) 0.0651(11) Uani 1 1 d .
O2 O 0.2436(5) 0.0313(4) 0.7149(4) 0.0563(9) Uani 1 1 d .
H1N H 0.120(13) -0.341(10) 1.431(10) 0.15(3) Uiso 1 1 d .
H1X H 0.278(8) 0.311(6) 0.810(6) 0.066(16) Uiso 1 1 d .
H2N H 0.350(7) -0.295(5) 1.472(6) 0.056(14) Uiso 1 1 d .
H3N H 0.256(6) -0.183(5) 1.543(5) 0.043(12) Uiso 1 1 d .

loop_
_atom_site_aniso_label
_atom_site_aniso_U_11
_atom_site_aniso_U_22
_atom_site_aniso_U_33
_atom_site_aniso_U_23
_atom_site_aniso_U_13
_atom_site_aniso_U_12
C1 0.043(2) 0.042(2) 0.038(2) 0.0291(19) 0.0189(19) 0.0191(19)
C2 0.058(3) 0.037(2) 0.033(2) 0.0211(17) 0.020(2) 0.0174(19)
C3 0.069(3) 0.040(2) 0.050(3) 0.032(2) 0.030(2) 0.027(2)
C4 0.045(2) 0.042(2) 0.039(2) 0.0223(19) 0.0146(19) 0.0179(19)
C5 0.072(3) 0.038(2) 0.040(2) 0.0210(19) 0.026(2) 0.024(2)
C6 0.062(3) 0.034(2) 0.052(3) 0.026(2) 0.026(2) 0.020(2)
C7 0.056(3) 0.046(2) 0.036(2) 0.0249(19) 0.020(2) 0.022(2)
C8 0.064(3) 0.045(3) 0.045(3) 0.030(2) 0.025(2) 0.024(2)
C9 0.051(3) 0.045(3) 0.046(3) 0.031(2) 0.021(2) 0.023(2)
B1 0.051(3) 0.047(3) 0.053(3) 0.035(2) 0.028(3) 0.023(2)
F1 0.067(2) 0.106(2) 0.085(2) 0.069(2) 0.0294(19) 0.0175(18)
F2 0.103(3) 0.0440(17) 0.0610(19) 0.0253(14) 0.0198(18) 0.0200(16)
F3 0.101(3) 0.0641(19) 0.0515(18) 0.0280(15) 0.0083(17) 0.0263(17)
F4 0.081(2) 0.083(2) 0.109(3) 0.052(2) 0.032(2) 0.0534(19)
N1 0.058(3) 0.049(2) 0.049(2) 0.034(2) 0.026(2) 0.026(2)
O1 0.108(3) 0.056(2) 0.063(2) 0.0435(19) 0.040(2) 0.041(2)
O2 0.085(3) 0.0551(19) 0.0465(19) 0.0318(16) 0.0329(18) 0.0298(18)

loop_
_atom_type_symbol
_atom_type_description
_atom_type_scat_dispersion_real
_atom_type_scat_dispersion_imag
_atom_type_scat_source
C C 0.0033 0.0016 'International Tables Vol C Tables 4.2.6.8 and 6.1.1.4'
H H 0.0000 0.0000 'International Tables Vol C Tables 4.2.6.8 and 6.1.1.4'
B B 0.0013 0.0007 'International Tables Vol C Tables 4.2.6.8 and 6.1.1.4'
F F 0.0171 0.0103 'International Tables Vol C Tables 4.2.6.8 and 6.1.1.4'
N N 0.0061 0.0033 'International Tables Vol C Tables 4.2.6.8 and 6.1.1.4'
O O 0.0106 0.0060 'International Tables Vol C Tables 4.2.6.8 and 6.1.1.4'

loop_
_geom_angle_atom_site_label_1
_geom_angle_atom_site_label_2
_geom_angle_atom_site_label_3
_geom_angle
C6 C1 C2 121.3(4)
C6 C1 N1 119.0(3)
C2 C1 N1 119.6(3)
C3 C2 C1 119.0(4)
C2 C3 C4 121.5(4)
C3 C4 C5 118.0(4)
C3 C4 C7 122.1(3)
C5 C4 C7 119.9(3)
C6 C5 C4 121.2(4)
C1 C6 C5 118.9(4)
C8 C7 C4 126.6(4)
C7 C8 C9 121.9(4)
O2 C9 O1 122.5(4)
O2 C9 C8 126.5(4)
O1 C9 C8 111.0(4)
F2 B1 F4 110.1(4)
F2 B1 F3 110.2(3)
F4 B1 F3 111.1(4)
F2 B1 F1 109.0(4)
F4 B1 F1 106.3(3)
F3 B1 F1 110.0(4)

loop_
_geom_bond_atom_site_label_1
_geom_bond_atom_site_label_2
_geom_bond_distance
C1 C6 1.364(5)
C1 C2 1.383(5)
C1 N1 1.470(5)
C2 C3 1.372(5)
C3 C4 1.379(6)
C4 C5 1.392(5)
C4 C7 1.463(5)
C5 C6 1.382(5)
C7 C8 1.312(5)
C8 C9 1.467(5)
C9 O2 1.199(5)
C9 O1 1.335(5)
B1 F2 1.367(6)
B1 F4 1.375(5)
B1 F3 1.371(6)
B1 F1 1.393(5)
